data_1530339
loop_
_publ_author_name
'Makino, K.'
'Tomita, K.'

_publ_section_title
;
 Cation distribution in the octahedral sites of hornblendes
;
_journal_name_full 'American Mineralogist'
_journal_page_first 1097
_journal_page_last 1105
_journal_volume 74
_journal_year 1989
_chemical_formula_sum 'Al3 Ca1.86 Fe1.33 H2 K0.06 Mg2.87 Na0.51 O24 Si5.96'
_chemical_name_systematic
;
Na0.51 K0.06 Ca1.86 Mg2.87 Fe1.33 Al0.96 (Al2.04 Si5.96 O22) (O H)2
;
_space_group_IT_number 12
_symmetry_space_group_name_Hall '-C 2y'
_symmetry_space_group_name_H-M 'C 1 2/m 1'
_cell_angle_alpha 90
_cell_angle_beta 105.04
_cell_angle_gamma 90
_cell_formula_units_Z 2
_cell_length_a 9.834
_cell_length_b 18.01
_cell_length_c 5.297
_cell_volume 906.017
_citation_journal_id_ASTM AMMIAY
_cod_data_source_file Makino_AMMIAY_1989_1921.cif
_cod_data_source_block H2Al3Ca1.86Fe1.33K0.06Mg2.87Na0.51O24Si5.96
_cod_original_cell_volume 906.0169
_cod_original_formula_sum 'H2 Al3 Ca1.86 Fe1.33 K0.06 Mg2.87 Na0.51 O24 Si5.96'
_cod_database_code 1530339

loop_
_symmetry_equiv_pos_as_xyz
x,y,z
-x,y,-z
-x,-y,-z
x,-y,z
x+1/2,y+1/2,z
-x+1/2,y+1/2,-z
-x+1/2,-y+1/2,-z
x+1/2,-y+1/2,z

loop_
_atom_site_label
_atom_site_type_symbol
_atom_site_fract_x
_atom_site_fract_y
_atom_site_fract_z
_atom_site_occupancy
_atom_site_U_iso_or_equiv
Al2 Al+3 0.2914 0.1725 0.8113 0.11 0.0
Mg1 Mg+2 0 0.0879 0.5 0.62 0.0
Fe1 Fe+2 0 0.0879 0.5 0.24 0.0
Mg3 Mg+2 0 0 0 0.62 0.0
Al3 Al+3 0 0.0879 0.5 0.14 0.0
O3 O-2 0.1087 0 0.7157 1 0.0
O1 O-2 0.1074 0.0874 0.216 1 0.0
K1 K+1 0.0292 0.5 0.1245 0.03 0.0
Mg2 Mg+2 0 0.1768 0 0.49 0.0
O7 O-2 0.3393 0 0.2745 1 0.0
O4 O-2 0.3672 0.2497 0.7875 1 0.0
Fe2 Fe+2 0 0.1768 0 0.24 0.0
Al1 Al+3 0.2816 0.0852 0.3009 0.4 0.0
Ca1 Ca+2 0 0.2785 0.5 0.93 0.0
O2 O-2 0.1197 0.1733 0.7316 1 0.0
Na1 Na+1 0.0292 0.5 0.1245 0.1 0.0
O6 O-2 0.344 0.1165 0.607 1 0.0
Al5 Al+3 0 0 0 0.14 0.0
Al4 Al+3 0 0.1768 0 0.27 0.0
Na2 Na+1 0 0.4793 0 0.155 0.0
Si1 Si+4 0.2816 0.0852 0.3009 0.6 0.0
Fe3 Fe+2 0 0 0 0.24 0.0
Fe4 Fe+2 0 0.2785 0.5 0.059 0.0
O5 O-2 0.3495 0.1403 0.11 1 0.0
Mg4 Mg+2 0 0.2785 0.5 0.011 0.0
Si2 Si+4 0.2914 0.1725 0.8113 0.89 0.0
